data_2203539
loop_
_publ_author_name
'Wang, Chunrong'
'Chen, Xiaojuan'
'Huang, Changcang'
'Zhang, Hanhui'
'Lian, Zhaoxun'
'Xiao, GuangCan'

_publ_section_title
;
 Potassium trihydrogen 1,2,4,5-benzenetetracarboxylate trihydrate
;
_journal_issue 5
_journal_name_full 'Acta Crystallographica Section E'
_journal_page_first m641
_journal_page_last m643
_journal_paper_doi 10.1107/S1600536804008815
_journal_volume 60
_journal_year 2004
_chemical_formula_iupac 'K +, C10 H5 O8 -, 3H2 O1'
_chemical_formula_moiety 'K +, C10 H5 O8 -, 3H2 O1'
_chemical_formula_sum 'C10 H11 K O11'
_chemical_formula_weight 346.29
_chemical_name_systematic
;
Potassium trihydrogen 1,2,4,5-benzenetetracarboxylate trihydrate
;
_space_group_IT_number 14
_symmetry_cell_setting monoclinic
_symmetry_space_group_name_Hall '-P 2ybc'
_symmetry_space_group_name_H-M 'P 1 21/c 1'
_atom_sites_solution_hydrogens difmap
_atom_sites_solution_primary direct
_atom_sites_solution_secondary difmap
_audit_creation_method SHELXL-97
_cell_angle_alpha 90.00
_cell_angle_beta 111.273(4)
_cell_angle_gamma 90.00
_cell_formula_units_Z 4
_cell_length_a 7.5703(3)
_cell_length_b 19.5133(13)
_cell_length_c 9.7623(7)
_cell_measurement_reflns_used 5478
_cell_measurement_temperature 293(2)
_cell_measurement_theta_max 27.47
_cell_measurement_theta_min 2.95
_cell_volume 1343.84(15)
_computing_cell_refinement RAPID-AUTO
_computing_data_collection 'RAPID-AUTO (Rigaku, 1998)'
_computing_data_reduction RAPID-AUTO
_computing_molecular_graphics 'SHELXTL/PC (Sheldrick, 1993)'
_computing_publication_material 'SHELXL97/2 (Sheldrick, 1997)'
_computing_structure_refinement 'SHELXL97 (Sheldrick, 1997)'
_computing_structure_solution 'SHELXS97 (Sheldrick, 1997)'
_diffrn_ambient_temperature 293(2)
_diffrn_measured_fraction_theta_full 0.995
_diffrn_measured_fraction_theta_max 0.995
_diffrn_measurement_device_type 'Rigaku R-AXIS RAPID'
_diffrn_measurement_method Oscillation
_diffrn_radiation_monochromator graphite
_diffrn_radiation_source 'rotor target'
_diffrn_radiation_type MoK\a
_diffrn_radiation_wavelength 0.71069
_diffrn_reflns_av_R_equivalents 0.0266
_diffrn_reflns_av_sigmaI/netI 0.0285
_diffrn_reflns_limit_h_max 9
_diffrn_reflns_limit_h_min -9
_diffrn_reflns_limit_k_max 25
_diffrn_reflns_limit_k_min -25
_diffrn_reflns_limit_l_max 12
_diffrn_reflns_limit_l_min 0
_diffrn_reflns_number 5932
_diffrn_reflns_theta_full 27.53
_diffrn_reflns_theta_max 27.53
_diffrn_reflns_theta_min 2.09
_diffrn_standards_decay_% 0
_diffrn_standards_interval_count 0
_diffrn_standards_interval_time 0
_diffrn_standards_number 0
_exptl_absorpt_coefficient_mu 0.455
_exptl_absorpt_correction_T_max 0.872
_exptl_absorpt_correction_T_min 0.834
_exptl_absorpt_correction_type multi-scan
_exptl_absorpt_process_details 'RAPID-AUTO (Rigaku, 1998)'
_exptl_crystal_colour Colourless
_exptl_crystal_density_diffrn 1.712
_exptl_crystal_density_method 'not measured'
_exptl_crystal_description Parallelepiped
_exptl_crystal_F_000 712
_exptl_crystal_size_max 0.40
_exptl_crystal_size_mid 0.40
_exptl_crystal_size_min 0.30
_refine_diff_density_max 0.371
_refine_diff_density_min -0.251
_refine_ls_extinction_method none
_refine_ls_goodness_of_fit_ref 1.024
_refine_ls_hydrogen_treatment refall
_refine_ls_matrix_type full
_refine_ls_number_parameters 243
_refine_ls_number_reflns 3079
_refine_ls_number_restraints 0
_refine_ls_restrained_S_all 1.024
_refine_ls_R_factor_all 0.0454
_refine_ls_R_factor_gt 0.0322
_refine_ls_shift/su_max 0.001
_refine_ls_shift/su_mean 0.000
_refine_ls_structure_factor_coef Fsqd
_refine_ls_weighting_details 'calc w = 1/[\s^2^(Fo^2^)+(0.0443P)^2^+0.3628P] where P = (Fo^2^+2Fc^2^)/3'
_refine_ls_weighting_scheme calc
_refine_ls_wR_factor_gt 0.0787
_refine_ls_wR_factor_ref 0.0839
_reflns_number_gt 2495
_reflns_number_total 3079
_reflns_threshold_expression I>2\s(I)
_cod_data_source_file br6146.cif
_cod_data_source_block I
_cod_depositor_comments
;
The following automatic conversions were performed:
'_symmetry_cell_setting' value 'Monoclinic' changed to 'monoclinic'
according to '/home/saulius/struct/CIF-dictionaries/cif_core.dic'
dictionary named 'cif_core.dic' version 2.4.1 from
2010-06-29.

'_exptl_absorpt_correction_type' value 'Multi-Scan' changed
to 'multi-scan' according to
'/home/saulius/struct/CIF-dictionaries/cif_core.dic' dictionary named
'cif_core.dic' version 2.4.1 from 2010-06-29.

Automatic conversion script
Id: cif_fix_enum 1527 2010-12-29 10:47:43Z saulius 

The following automatic conversions were performed:

'_symmetry_cell_setting' value 'Monoclinic' changed to 'monoclinic'
according to /home/saulius/struct/CIF-dictionaries/cif_core.dic
dictionary named 'cif_core.dic' version 2.4.1 from
2010-06-29.

'_exptl_absorpt_correction_type' value 'Multi-Scan'
changed to 'multi-scan' according to
/home/saulius/struct/CIF-dictionaries/cif_core.dic dictionary named
'cif_core.dic' version 2.4.1 from 2010-06-29.

Automatic conversion script
Id: cif_fix_values 1715 2011-07-08 13:25:40Z adriana 
;
_cod_original_cell_volume 1343.84(14)
_cod_original_sg_symbol_H-M 'P 21/c'
_cod_database_code 2203539
_cod_database_fobs_code 2203539

loop_
_symmetry_equiv_pos_as_xyz
'x, y, z'
'-x, y+1/2, -z+1/2'
'-x, -y, -z'
'x, -y-1/2, z-1/2'

loop_
_atom_site_label
_atom_site_fract_x
_atom_site_fract_y
_atom_site_fract_z
_atom_site_U_iso_or_equiv
_atom_site_adp_type
_atom_site_calc_flag
_atom_site_occupancy
_atom_site_type_symbol
K1 0.12626(5) 0.713027(18) 0.45320(4) 0.03279(11) Uani d 1 K
O1 -0.2902(2) 0.48752(6) -0.26015(12) 0.0370(3) Uani d 1 O
O2 -0.14688(16) 0.58633(6) -0.20246(11) 0.0277(2) Uani d 1 O
O3 -0.16871(18) 0.69312(6) 0.17143(12) 0.0329(3) Uani d 1 O
O4 -0.07291(19) 0.66976(6) -0.01060(13) 0.0370(3) Uani d 1 O
O5 -0.2872(2) 0.52371(6) 0.48050(13) 0.0373(3) Uani d 1 O
O6 -0.1790(2) 0.41962(6) 0.46505(13) 0.0449(4) Uani d 1 O
O7 -0.2081(2) 0.32285(6) 0.18439(17) 0.0429(3) Uani d 1 O
O8 -0.47382(18) 0.36127(7) 0.20607(16) 0.0405(3) Uani d 1 O
O9 -0.1945(2) 0.67490(8) 0.53668(15) 0.0414(3) Uani d 1 O
O10 0.4189(3) 0.65118(8) 0.3662(2) 0.0490(4) Uani d 1 O
O11 0.4726(2) 0.75897(7) 0.67675(16) 0.0419(3) Uani d 1 O
H6 -0.294(3) 0.4233(9) -0.058(2) 0.029(4) Uiso d 1 H
H3 -0.197(2) 0.5943(9) 0.2999(19) 0.022(4) Uiso d 1 H
H11B 0.455(4) 0.7891(15) 0.734(3) 0.077(9) Uiso d 1 H
H9A -0.179(4) 0.7126(14) 0.584(3) 0.058(7) Uiso d 1 H
H8 -0.485(3) 0.3204(14) 0.232(3) 0.060(7) Uiso d 1 H
H11A 0.566(5) 0.7684(16) 0.667(3) 0.082(10) Uiso d 1 H
H5 -0.291(4) 0.5098(15) 0.567(4) 0.082(9) Uiso d 1 H
H10A 0.529(5) 0.6544(16) 0.427(3) 0.078(10) Uiso d 1 H
H9B -0.169(4) 0.6430(16) 0.602(3) 0.075(9) Uiso d 1 H
H10B 0.394(5) 0.6118(18) 0.347(3) 0.085(10) Uiso d 1 H
H2 -0.101(4) 0.6246(14) -0.107(3) 0.077(8) Uiso d 1 H
C1 -0.23070(19) 0.52571(7) -0.01663(14) 0.0184(3) Uani d 1 C
C2 -0.1998(2) 0.57735(7) 0.09181(14) 0.0189(3) Uani d 1 C
C3 -0.2143(2) 0.55963(7) 0.22648(15) 0.0211(3) Uani d 1 C
C4 -0.2485(2) 0.49295(7) 0.25925(15) 0.0198(3) Uani d 1 C
C5 -0.2789(2) 0.44214(7) 0.15253(15) 0.0193(3) Uani d 1 C
C6 -0.2722(2) 0.45935(7) 0.01637(15) 0.0204(3) Uani d 1 C
C7 -0.2236(2) 0.53371(8) -0.16963(15) 0.0218(3) Uani d 1 C
C8 -0.1465(2) 0.65175(8) 0.08265(15) 0.0227(3) Uani d 1 C
C9 -0.2368(2) 0.47454(7) 0.41150(15) 0.0228(3) Uani d 1 C
C10 -0.3147(2) 0.36893(7) 0.18273(15) 0.0223(3) Uani d 1 C

loop_
_atom_site_aniso_label
_atom_site_aniso_U_11
_atom_site_aniso_U_22
_atom_site_aniso_U_33
_atom_site_aniso_U_12
_atom_site_aniso_U_13
_atom_site_aniso_U_23
K1 0.0385(2) 0.02431(18) 0.0366(2) 0.00181(15) 0.01484(16) 0.00479(14)
O1 0.0636(8) 0.0324(6) 0.0195(5) -0.0144(6) 0.0204(6) -0.0068(5)
O2 0.0369(6) 0.0298(6) 0.0211(5) -0.0062(5) 0.0163(5) 0.0007(4)
O3 0.0537(8) 0.0210(5) 0.0304(6) -0.0041(5) 0.0230(6) -0.0035(4)
O4 0.0588(8) 0.0264(6) 0.0388(7) -0.0150(6) 0.0332(6) -0.0056(5)
O5 0.0731(9) 0.0258(6) 0.0210(5) 0.0048(6) 0.0267(6) 0.0014(4)
O6 0.0817(10) 0.0301(6) 0.0277(6) 0.0180(7) 0.0254(7) 0.0122(5)
O7 0.0561(8) 0.0203(6) 0.0683(9) 0.0036(6) 0.0418(7) -0.0002(6)
O8 0.0319(6) 0.0281(6) 0.0676(9) 0.0019(5) 0.0254(6) 0.0175(6)
O9 0.0573(9) 0.0265(6) 0.0392(7) -0.0001(6) 0.0162(6) 0.0011(6)
O10 0.0533(10) 0.0326(8) 0.0647(10) -0.0004(7) 0.0257(8) 0.0030(7)
O11 0.0504(8) 0.0343(7) 0.0495(8) -0.0077(6) 0.0284(7) -0.0006(6)
C1 0.0202(6) 0.0209(7) 0.0149(6) 0.0018(5) 0.0072(5) 0.0006(5)
C2 0.0209(6) 0.0191(6) 0.0168(6) 0.0003(5) 0.0070(5) 0.0014(5)
C3 0.0282(7) 0.0191(7) 0.0166(6) -0.0008(6) 0.0089(6) -0.0010(5)
C4 0.0256(7) 0.0194(6) 0.0159(6) 0.0006(6) 0.0093(5) 0.0006(5)
C5 0.0232(7) 0.0182(6) 0.0175(6) 0.0004(5) 0.0087(5) 0.0006(5)
C6 0.0250(7) 0.0205(7) 0.0167(6) 0.0000(6) 0.0088(5) -0.0014(5)
C7 0.0257(7) 0.0244(7) 0.0168(6) 0.0030(6) 0.0095(5) 0.0015(5)
C8 0.0280(7) 0.0206(7) 0.0203(7) -0.0012(6) 0.0098(6) 0.0012(5)
C9 0.0301(8) 0.0222(7) 0.0169(6) -0.0031(6) 0.0095(6) 0.0006(5)
C10 0.0295(8) 0.0208(7) 0.0174(6) -0.0025(6) 0.0095(6) -0.0002(5)

loop_
_atom_type_symbol
_atom_type_description
_atom_type_scat_dispersion_real
_atom_type_scat_dispersion_imag
_atom_type_scat_source
C C 0.0033 0.0016 'International Tables Vol C Tables 4.2.6.8 and 6.1.1.4'
H H 0.0000 0.0000 'International Tables Vol C Tables 4.2.6.8 and 6.1.1.4'
O O 0.0106 0.0060 'International Tables Vol C Tables 4.2.6.8 and 6.1.1.4'
K K 0.2009 0.2494 'International Tables Vol C Tables 4.2.6.8 and 6.1.1.4'

loop_
_geom_angle_atom_site_label_1
_geom_angle_atom_site_label_2
_geom_angle_atom_site_label_3
_geom_angle_site_symmetry_1
_geom_angle_site_symmetry_3
_geom_angle
_geom_angle_publ_flag
O6 K1 O7 3_566 2 150.20(4) n
O6 K1 O4 3_566 4_576 140.10(4) n
O7 K1 O4 2 4_576 69.63(4) n
O6 K1 O3 3_566 . 97.70(4) n
O7 K1 O3 2 . 82.58(4) n
O4 K1 O3 4_576 . 87.97(4) n
O6 K1 O11 3_566 . 94.49(5) n
O7 K1 O11 2 . 79.68(4) n
O4 K1 O11 4_576 . 91.92(4) n
O3 K1 O11 . . 161.09(4) n
O6 K1 O10 3_566 . 68.97(4) n
O7 K1 O10 2 . 81.28(4) n
O4 K1 O10 4_576 . 150.30(4) n
O3 K1 O10 . . 94.25(5) n
O11 K1 O10 . . 76.69(5) n
O6 K1 O9 3_566 . 73.86(4) n
O7 K1 O9 2 . 134.41(4) n
O4 K1 O9 4_576 . 68.72(4) n
O3 K1 O9 . . 78.27(4) n
O11 K1 O9 . . 119.20(4) n
O10 K1 O9 . . 140.69(5) n
O6 K1 H9A 3_566 . 85.8(5) n
O7 K1 H9A 2 . 123.9(5) n
O4 K1 H9A 4_576 . 54.9(5) n
O3 K1 H9A . . 87.5(5) n
O11 K1 H9A . . 107.9(5) n
O10 K1 H9A . . 154.7(5) n
O9 K1 H9A . . 16.4(5) n
C7 O2 H2 . . 110.5(14) n
C8 O3 K1 . . 120.15(10) n
C8 O4 K1 . 4_575 134.52(10) n
C8 O4 H2 . . 110.1(13) n
K1 O4 H2 4_575 . 115.4(13) n
C9 O5 H5 . . 112.1(18) n
C9 O6 K1 . 3_566 167.31(13) n
C10 O7 K1 . 2_545 148.65(13) n
C10 O8 H8 . . 110.8(17) n
K1 O9 H9A . . 87.9(17) n
K1 O9 H9B . . 114(2) n
H9A O9 H9B . . 106(2) n
K1 O10 H10A . . 116(2) n
K1 O10 H10B . . 109(2) n
H10A O10 H10B . . 109(3) n
K1 O11 H11B . . 113(2) n
K1 O11 H11A . . 127(2) n
H11B O11 H11A . . 106(3) n
C6 C1 C2 . . 118.45(12) n
C6 C1 C7 . . 114.35(12) n
C2 C1 C7 . . 127.21(13) n
C3 C2 C1 . . 118.49(13) n
C3 C2 C8 . . 113.83(12) n
C1 C2 C8 . . 127.66(12) n
C4 C3 C2 . . 122.18(13) n
C4 C3 H3 . . 118.4(10) n
C2 C3 H3 . . 119.4(10) n
C3 C4 C5 . . 119.24(12) n
C3 C4 C9 . . 120.30(12) n
C5 C4 C9 . . 120.27(13) n
C6 C5 C4 . . 119.28(13) n
C6 C5 C10 . . 119.28(12) n
C4 C5 C10 . . 121.42(12) n
C5 C6 C1 . . 122.26(13) n
C5 C6 H6 . . 118.6(11) n
C1 C6 H6 . . 119.2(11) n
O1 C7 O2 . . 120.84(13) n
O1 C7 C1 . . 118.46(13) n
O2 C7 C1 . . 120.68(13) n
O3 C8 O4 . . 121.61(14) n
O3 C8 C2 . . 118.38(13) n
O4 C8 C2 . . 119.94(13) n
O6 C9 O5 . . 123.96(14) n
O6 C9 C4 . . 121.67(14) n
O5 C9 C4 . . 114.32(13) n
O7 C10 O8 . . 124.40(14) n
O7 C10 C5 . . 122.98(14) n
O8 C10 C5 . . 112.63(13) n

loop_
_geom_bond_atom_site_label_1
_geom_bond_atom_site_label_2
_geom_bond_site_symmetry_2
_geom_bond_distance
_geom_bond_publ_flag
K1 O6 3_566 2.6953(12) y
K1 O7 2 2.7174(13) y
K1 O4 4_576 2.8313(12) y
K1 O3 . 2.8717(13) y
K1 O11 . 2.8789(16) y
K1 O10 . 2.9067(17) y
K1 O9 . 2.9241(16) y
K1 H9A . 3.02(3) n
O1 C7 . 1.2347(18) y
O2 C7 . 1.2763(18) y
O2 H2 . 1.15(3) n
O3 C8 . 1.2396(18) y
O4 C8 . 1.2770(18) y
O4 K1 4_575 2.8313(12) n
O4 H2 . 1.25(3) n
O5 C9 . 1.3059(18) y
O5 H5 . 0.89(3) n
O6 C9 . 1.2032(19) y
O6 K1 3_566 2.6953(12) n
O7 C10 . 1.2045(19) y
O7 K1 2_545 2.7174(13) n
O8 C10 . 1.3129(19) y
O8 H8 . 0.85(3) n
O9 H9A . 0.85(3) n
O9 H9B . 0.86(3) n
O10 H10A . 0.83(3) n
O10 H10B . 0.80(3) n
O11 H11B . 0.85(3) n
O11 H11A . 0.77(3) n
C1 C6 . 1.397(2) n
C1 C2 . 1.4181(19) n
C1 C7 . 1.5221(18) n
C2 C3 . 1.4018(19) n
C2 C8 . 1.518(2) n
C3 C4 . 1.387(2) n
C3 H3 . 0.960(17) n
C4 C5 . 1.3956(19) n
C4 C9 . 1.5002(18) n
C5 C6 . 1.3895(19) n
C5 C10 . 1.5031(19) n
C6 H6 . 0.979(19) n

loop_
_geom_hbond_atom_site_label_D
_geom_hbond_atom_site_label_H
_geom_hbond_atom_site_label_A
_geom_hbond_site_symmetry_A
_geom_hbond_distance_DH
_geom_hbond_distance_HA
_geom_hbond_distance_DA
_geom_hbond_angle_DHA
O11 H11B O10 4_576 0.85(3) 1.83(3) 2.684(2) 176(3)
O9 H9A O3 4_576 0.85(3) 2.02(3) 2.8662(18) 172(2)
O8 H8 O11 3_566 0.85(3) 1.77(3) 2.6088(19) 168(2)
O11 H11A O3 4_676 0.77(3) 2.13(3) 2.890(2) 170(3)
O5 H5 O1 1_556 0.89(3) 1.74(3) 2.6368(16) 176(3)
O10 H10A O9 1_655 0.83(3) 2.01(3) 2.831(2) 167(3)
O9 H9B O2 1_556 0.86(3) 2.16(3) 2.9893(17) 161(3)
O10 H10B O1 3_565 0.80(3) 2.15(3) 2.935(2) 170(3)
O2 H2 O4 . 1.15(3) 1.25(3) 2.3898(16) 172(3)
